data_2310792
loop_
_publ_author_name
'St\"oger, Berthold'
'Weil, Matthias'
'Du\<sek, Michal'

_publ_section_title
;
 The \a &#x2194; \b phase transitions of Zn2P2O7 revisited: existence of
 an additional intermediate phase with an incommensurately modulated
 structure.
;
_journal_coden_ASTM ACSBDA
_journal_issue 3
_journal_name_full
;
 Acta Crystallographica, Section B: Structural Science, Crystal Engineering
 and Materials
;
_journal_page_first 539
_journal_page_last 554
_journal_paper_doi 10.1107/S205252061401049X
_journal_volume 70
_journal_year 2014
_chemical_formula_sum 'O7 P2 Zn2'
_chemical_formula_weight 304.7
_chemical_name_common 'zinc pyrophosphate'
_chemical_name_systematic 'zinc(II) diphosphate(V)'
_space_group_IT_number 12
_space_group_ssg_name C2/m(\a0\g)0s
_symmetry_cell_setting monoclinic
_symmetry_space_group_name_Hall '-C 2y'
_symmetry_space_group_name_H-M 'C 1 2/m 1'
_cell_angle_alpha 90
_cell_angle_beta 105.3996(14)
_cell_angle_gamma 90
_cell_formula_units_Z 2
_cell_length_a 6.6025(2)
_cell_length_b 8.2826(2)
_cell_length_c 4.52510(10)
_cell_measurement_reflns_used 5902
_cell_measurement_temperature 420
_cell_measurement_theta_max 45.3
_cell_measurement_theta_min 3.4
_cell_modulation_dimension 1
_cell_volume 238.575(11)
_computing_cell_refinement 'SAINT-Plus (Bruker, 2012)'
_computing_data_collection 'APEX2 (Bruker, 2012)'
_computing_data_reduction 'SAINT-Plus (Bruker, 2012)'
_computing_molecular_graphics 'ATOMS (Dowty, 2006)'
_computing_structure_refinement 'JANA2006 (Pet\<r\'i\<cek, et al., 2006)'
_computing_structure_solution 'by isomorphous structure methods'
_diffrn_ambient_temperature 420
_diffrn_measured_fraction_theta_full 1
_diffrn_measured_fraction_theta_max 1
_diffrn_measurement_device 'four-cycle diffractometer'
_diffrn_measurement_device_type 'Bruker KAPPA APEX II CCD'
_diffrn_measurement_method '\w and \f scans'
_diffrn_radiation_monochromator graphite
_diffrn_radiation_probe x-ray
_diffrn_radiation_source 'X-ray tube'
_diffrn_radiation_type 'Mo K\a'
_diffrn_radiation_wavelength 0.71073
_diffrn_reflns_av_R_equivalents 0.0261
_diffrn_reflns_av_unetI/netI 0.0313
_diffrn_reflns_limit_h_max 13
_diffrn_reflns_limit_h_min -13
_diffrn_reflns_limit_index_m_1_max 2
_diffrn_reflns_limit_index_m_1_min -2
_diffrn_reflns_limit_k_max 16
_diffrn_reflns_limit_k_min -16
_diffrn_reflns_limit_l_max 5
_diffrn_reflns_limit_l_min -9
_diffrn_reflns_number 13592
_diffrn_reflns_theta_full 45.38
_diffrn_reflns_theta_max 45.38
_diffrn_reflns_theta_min 2.06
_exptl_absorpt_coefficient_mu 10.703
_exptl_absorpt_correction_T_max 0.60
_exptl_absorpt_correction_T_min 0.025
_exptl_absorpt_correction_type multi-scan
_exptl_absorpt_process_details SADABS
_exptl_crystal_colour 'translucent colourless'
_exptl_crystal_density_diffrn 4.2402
_exptl_crystal_description rod
_exptl_crystal_F_000 292
_exptl_crystal_size_max 0.42
_exptl_crystal_size_mid 0.30
_exptl_crystal_size_min 0.06
_refine_diff_density_max 0.94
_refine_diff_density_min -0.83
_refine_ls_extinction_coef 2380(80)
_refine_ls_extinction_method 'B-C type 1 Gaussian isotropic (Becker & Coppens, 1974)'
_refine_ls_goodness_of_fit_gt 1.64
_refine_ls_goodness_of_fit_ref 1.19
_refine_ls_number_constraints 1
_refine_ls_number_parameters 146
_refine_ls_number_reflns 5064
_refine_ls_number_restraints 0
_refine_ls_R_factor_all 0.0694
_refine_ls_R_factor_gt 0.0246
_refine_ls_shift/su_max 0.0391
_refine_ls_shift/su_mean 0.0082
_refine_ls_structure_factor_coef F
_refine_ls_weighting_details w=1/(\s^2^(F)+0.0001F^2^)
_refine_ls_weighting_scheme sigma
_refine_ls_wR_factor_gt 0.0360
_refine_ls_wR_factor_ref 0.0414
_reflns_number_gt 2089
_reflns_number_total 5064
_reflns_threshold_expression I>3\s(I)
_cod_data_source_file xk5017sup1.cif
_cod_data_source_block alpha2_zn2p2o7_420
_cod_database_code 2310792
_publcif_datablock.id {15c60753-a958-4497-97c8-a1f6b78d4a68}

loop_
_space_group_symop_id
_space_group_symop_operation_xyz
1 x,y,z
2 -x,y,-z
3 x+0.5,y+0.5,z
4 -x+0.5,y+0.5,-z
5 -x,-y,-z
6 x,-y,z
7 -x+0.5,-y+0.5,-z
8 x+0.5,-y+0.5,z

loop_
_space_group_symop_ssg_id
_space_group_symop_ssg_operation_algebraic
1 x1,x2,x3,x4
2 -x1,x2,-x3,-x4+1/2
3 -x1,-x2,-x3,-x4
4 x1,-x2,x3,x4+1/2
5 x1+1/2,x2+1/2,x3,x4
6 -x1+1/2,x2+1/2,-x3,-x4+1/2
7 -x1+1/2,-x2+1/2,-x3,-x4
8 x1+1/2,-x2+1/2,x3,x4+1/2

loop_
_atom_site_label
_atom_site_type_symbol
_atom_site_fract_x
_atom_site_fract_y
_atom_site_fract_z
_atom_site_adp_type
_atom_site_U_iso_or_equiv
_atom_site_site_symmetry_multiplicity
_atom_site_occupancy
_atom_site_calc_flag
Zn Zn 0.5 0.18963(2) 1 Uani 0.01887(7) 4 1 d
P P 0.78928(3) 0 0.59062(4) Uani 0.00919(4) 4 1 d
O1 O 0.62148(8) 0 0.28611(12) Uani 0.01086(10) 4 1 d
O2 O 1 -0.0563(14) 0.5 Uani 0.0183(13) 4 0.153(5) d
O2' O 1 -0.0219(13) 0.5 Uani 0.041(3) 4 0.347(5) d
O3 O 0.78161(8) -0.15143(5) 0.77487(10) Uani 0.01948(11) 8 1 d

loop_
_atom_site_aniso_label
_atom_site_aniso_type_symbol
_atom_site_aniso_U_11
_atom_site_aniso_U_22
_atom_site_aniso_U_33
_atom_site_aniso_U_12
_atom_site_aniso_U_13
_atom_site_aniso_U_23
Zn Zn 0.02312(13) 0.00841(5) 0.01745(13) 0 -0.00798(7) 0
P P 0.00769(6) 0.01192(8) 0.00725(7) 0 0.00074(5) 0
O1 O 0.01088(16) 0.01193(18) 0.00802(16) 0 -0.00057(13) 0
O2 O 0.0053(13) 0.025(3) 0.0263(18) 0 0.0071(12) 0
O2' O 0.0116(7) 0.066(7) 0.0486(16) 0 0.0155(9) 0
O3 O 0.0303(2) 0.01123(15) 0.01359(16) 0.00608(14) 0.00000(15) 0.00262(12)

loop_
_atom_site_displace_Fourier_atom_site_label
_atom_site_displace_Fourier_axis
_atom_site_displace_Fourier_wave_vector_seq_id
_atom_site_displace_Fourier_param_cos
_atom_site_displace_Fourier_param_sin
P x 1 0 0
P y 1 -0.00328(2) -0.00518(2)
P z 1 0 0
P x 2 -0.00046(8) -0.00079(8)
P y 2 0 0
P z 2 0.00065(12) 0.00139(12)
O1 x 1 0 0
O1 y 1 -0.00188(6) 0.00373(6)
O1 z 1 0 0
O1 x 2 0.0004(2) 0.0001(2)
O1 y 2 0 0
O1 z 2 0.0006(3) -0.0003(3)
O3 x 1 0.00543(8) -0.01337(8)
O3 y 1 -0.00008(5) -0.00313(4)
O3 z 1 0.00286(9) 0.00378(9)
O3 x 2 0.00058(17) -0.00063(17)
O3 y 2 0.00036(13) -0.00072(13)
O3 z 2 -0.0001(2) 0.0013(3)

loop_
_atom_site_Fourier_wave_vector_seq_id
_jana_atom_site_fourier_wave_vector_q1_coeff
1 1
2 2
3 3

loop_
_atom_site_occ_special_func_atom_site_label
_atom_site_occ_special_func_crenel_c
_atom_site_occ_special_func_crenel_w
Zn 0.75 1
O2 0.25 0.5

loop_
_atom_site_U_Fourier_atom_site_label
_atom_site_U_Fourier_tens_elem
_atom_site_U_Fourier_wave_vector_seq_id
_atom_site_U_Fourier_param_cos
_atom_site_U_Fourier_param_sin
P U11 1 0 0
P U22 1 0 0
P U33 1 0 0
P U12 1 0.00156(6) -0.00130(6)
P U13 1 0 0
P U23 1 -0.00109(6) 0.00068(5)
P U11 2 0.0000(2) -0.0010(2)
P U22 2 0.0030(2) -0.0029(2)
P U33 2 0.0002(2) 0.0006(2)
P U12 2 0 0
P U13 2 -0.00035(18) 0.00131(18)
P U23 2 0 0
O1 U11 1 0 0
O1 U22 1 0 0
O1 U33 1 0 0
O1 U12 1 -0.00044(17) -0.00050(17)
O1 U13 1 0 0
O1 U23 1 0.00029(15) 0.00028(15)
O2' U11 1 0 0.000(2)
O2' U22 1 0 -0.028(4)
O2' U33 1 0 -0.003(4)
O2' U12 1 0.009(2) 0
O2' U13 1 0 0.002(2)
O2' U23 1 -0.014(3) 0
O3 U11 1 0.0137(3) -0.0040(3)
O3 U22 1 0.00044(15) -0.00052(15)
O3 U33 1 0.00032(15) -0.00068(16)
O3 U12 1 0.00254(17) -0.00149(17)
O3 U13 1 -0.00360(18) 0.00180(17)
O3 U23 1 -0.00086(12) 0.00028(13)
O3 U11 2 0.0056(6) -0.0020(5)
O3 U22 2 0.0004(5) 0.0003(5)
O3 U33 2 -0.0019(5) 0.0000(5)
O3 U12 2 0.0016(4) 0.0002(4)
O3 U13 2 -0.0020(4) 0.0009(4)
O3 U23 2 -0.0011(4) -0.0004(4)

loop_
_atom_type_symbol
_atom_type_scat_dispersion_real
_atom_type_scat_dispersion_imag
_atom_type_scat_source
O 0.0106 0.0060 'International Tables Vol C tables 4.2.6.8 and 6.1.1.1'
P 0.1023 0.0942 'International Tables Vol C tables 4.2.6.8 and 6.1.1.1'
Zn 0.2839 1.4301 'International Tables Vol C tables 4.2.6.8 and 6.1.1.1'

loop_
_cell_wave_vector_seq_id
_cell_wave_vector_x
_cell_wave_vector_y
_cell_wave_vector_z
1 0.32940(14) 0.000000 0.40083(9)

loop_
_geom_angle_atom_site_label_1
_geom_angle_atom_site_label_2
_geom_angle_atom_site_label_3
_geom_angle_site_ssg_symmetry_1
_geom_angle_site_ssg_symmetry_3
_geom_angle_av
_geom_angle_min
_geom_angle_max
O1 Zn O1 1_5565 2_6565 80.40(4) 79.83(4) 81.07(4)
O1 Zn O3 1_5565 5_4555 157.23(12) 143.42(14) 167.70(12)
O1 Zn O3 1_5565 6_6575 94.15(8) 92.60(9) 95.31(10)
O1 Zn O3 2_6565 5_4555 94.13(8) 92.57(9) 95.31(10)
O1 Zn O3 2_6565 6_6575 157.22(12) 143.54(14) 167.80(12)
O3 Zn O3 5_4555 6_6575 98.44(6) 97.53(6) 99.53(6)
O1 P O2 . . 104.1(5) 99.8(4) 108.1(5)
O1 P O2 . 3_7565 104.1(5) 99.8(4) 108.1(5)
O1 P O2' . . 104.29(7) 103.66(7) 104.99(7)
O1 P O2' . 3_7565 104.29(7) 103.66(7) 104.99(7)
O1 P O3 . . 112.04(7) 111.58(7) 112.43(7)
O1 P O3 . 4_5555 112.04(7) 111.58(7) 112.43(7)
O2 P O2' . . 10.5(6) 8.0(7) 11.8(6)
O2 P O2' . 3_7565 23.6(7) 20.5(8) 25.2(6)
O2 P O3 . . 96.6(5) 94.6(6) 97.8(6)
O2 P O3 . 4_5555 119.1(5) 116.9(6) 122.0(6)
O2 P O2' 3_7565 . 23.5(7) 20.5(8) 25.2(6)
O2 P O2' 3_7565 3_7565 10.5(6) 8.0(7) 11.8(6)
O2 P O3 3_7565 . 119.0(5) 116.9(6) 122.0(6)
O2 P O3 3_7565 4_5555 96.6(5) 94.6(6) 97.8(6)
O2' P O2' . 3_7565 13.3(6) 13.2(5) 13.4(6)
O2' P O3 . . 102.1(4) 96.8(3) 107.6(4)
O2' P O3 . 4_5555 113.8(3) 108.5(3) 119.1(3)
O2' P O3 3_7565 . 113.7(3) 108.5(3) 119.1(3)
O2' P O3 3_7565 4_5555 102.2(4) 96.8(3) 107.6(4)
O3 P O3 . 4_5555 111.91(10) 111.51(10) 112.31(9)
Zn O1 Zn 1_5545 3_6565 99.54(9) 97.95(10) 100.83(10)
Zn O1 P 1_5545 . 129.61(5) 127.99(4) 131.16(5)
Zn O1 P 3_6565 . 129.59(5) 127.99(4) 131.16(5)
P O2 P . 2_7565 148.2(10) 146.5(8) 151.8(13)
P O2 O2' . . 74.2(14) 73.0(18) 77.5(8)
P O2 O2' . 3_7565 74.1(8) 73.0(9) 76.7(7)
P O2 O2' 2_7565 . 74.2(14) 73.0(18) 77.8(8)
P O2 O2' 2_7565 3_7565 74.2(8) 73.0(9) 76.9(7)
O2' O2 O2' . 3_7565 7.6(13) 0.0(5) 21(3)
P O2' P . 2_7565 166.7(8) 163.2(8) 170.1(8)
P O2' O2 . . 95(3) 94(3) 97(3)
P O2' O2 . 3_7565 82.3(13) 81.5(12) 84.5(14)
P O2' O2' . 3_7565 83.3(4) 81.5(4) 85.2(4)
P O2' O2 2_7565 . 95(3) 94(4) 97(3)
P O2' O2 2_7565 3_7565 82.3(13) 81.5(12) 84.4(14)
P O2' O2' 2_7565 3_7565 83.3(4) 81.5(4) 85.2(4)
O2 O2' O2' . 3_7565 166.7(18) 147(3) 180.0(5)
O2 O2' O2' 3_7565 3_7565 5.8(6) 0.0(5) 12.6(5)
Zn O3 P 5_5455 . 134.07(12) 127.00(12) 139.13(12)

loop_
_geom_bond_atom_site_label_1
_geom_bond_atom_site_label_2
_geom_bond_site_ssg_symmetry_2
_geom_bond_distance_av
_geom_bond_distance_min
_geom_bond_distance_max
Zn O1 1_5565 2.0602(14) 2.0129(15) 2.1023(17)
Zn O1 2_6565 2.0600(14) 2.0126(15) 2.1015(17)
Zn O3 5_4555 2.0193(19) 1.969(2) 2.066(2)
Zn O3 6_6575 2.0189(19) 1.969(2) 2.065(2)
P O1 . 1.5219(14) 1.5197(14) 1.5241(14)
P O2 . 1.613(8) 1.595(5) 1.622(12)
P O2 3_7565 1.613(8) 1.595(5) 1.622(12)
P O2' . 1.5624(14) 1.5500(12) 1.5772(17)
P O2' 3_7565 1.5624(14) 1.5500(12) 1.5772(17)
P O3 . 1.5161(16) 1.5058(16) 1.5241(16)
P O3 4_5555 1.5161(16) 1.5058(16) 1.5241(16)
O2 O2' . 0.295(18) 0.225(19) 0.333(16)
O2 O2' 3_7565 0.651(18) 0.56(2) 0.696(16)
O2' O2' 3_7565 0.362(15) 0.362(15) 0.362(15)

loop_
_jana_atom_site_adp_c_label
_jana_atom_site_adp_c_type_symbol
_jana_atom_site_adp_c_111
_jana_atom_site_adp_c_112
_jana_atom_site_adp_c_113
_jana_atom_site_adp_c_122
_jana_atom_site_adp_c_123
_jana_atom_site_adp_c_133
_jana_atom_site_adp_c_222
_jana_atom_site_adp_c_223
_jana_atom_site_adp_c_233
_jana_atom_site_adp_c_333
Zn Zn 0 0.00016(4) 0 0 -0.00061(4) 0 0.00009(3) 0 0.00162(9) 0

loop_
_jana_atom_site_displace_legendre_atom_site_label
_jana_atom_site_displace_legendre_axis
_jana_atom_site_displace_legendre_param_order
_jana_atom_site_displace_legendre_param_coeff
Zn x 1 0.01264(14)
Zn y 1 0
Zn z 1 -0.0140(2)
Zn x 2 0
Zn y 2 -0.001097(18)
Zn z 2 0
Zn x 3 -0.00057(15)
Zn y 3 0
Zn z 3 0.0032(2)
Zn x 4 0
Zn y 4 -0.00005(4)
Zn z 4 0
Zn x 5 0.00573(18)
Zn y 5 0
Zn z 5 -0.0086(3)
Zn x 6 0
Zn y 6 0
Zn z 6 0
O2 x 1 -0.0092(18)
O2 y 1 0
O2 z 1 -0.028(3)
O2 x 2 0
O2 y 2 0.0117(19)
O2 z 2 0

loop_
_jana_atom_site_adp_c_fourier_atom_site_label
_jana_atom_site_adp_c_fourier_tens_elem
_jana_atom_site_adp_c_fourier_wave_vector_seq_id
_jana_atom_site_adp_c_fourier_param_cos
_jana_atom_site_adp_c_fourier_param_sin
Zn C111 1 0 -0.0066(2)
Zn C112 1 0.00072(7) 0
Zn C113 1 0 0.00495(19)
Zn C122 1 0 -0.00043(4)
Zn C123 1 0.00005(7) 0
Zn C133 1 0 -0.0042(3)
Zn C222 1 0.00006(4) 0
Zn C223 1 0 0.00032(5)
Zn C233 1 -0.00094(15) 0
Zn C333 1 0 0.0067(5)
